data_2225731
loop_
_publ_author_name
'Khan, F. Nawaz'
'Roopan, S. Mohana'
'Hathwar, Venkatesha R.'
'Akkurt, Mehmet'

_publ_section_title
;
 1-[(2-Chloro-7,8-dimethylquinolin-3-yl)methyl]pyridin-2(1<i>H</i>)-one
;
_journal_coeditor_code XU2741
_journal_issue 4
_journal_name_full 'Acta Crystallographica Section E'
_journal_page_first o1001
_journal_paper_doi 10.1107/S1600536810011505
_journal_volume 66
_journal_year 2010
_chemical_formula_iupac 'C17 H15 Cl N2 O'
_chemical_formula_moiety 'C17 H15 Cl N2 O'
_chemical_formula_sum 'C17 H15 Cl N2 O'
_chemical_formula_weight 298.76
_chemical_name_systematic
;
1-[(2-Chloro-7,8-dimethylquinolin-3-yl)methyl]pyridin-2(1<i>H</i>)-one
;
_space_group_IT_number 14
_symmetry_cell_setting monoclinic
_symmetry_space_group_name_Hall '-P 2ybc'
_symmetry_space_group_name_H-M 'P 1 21/c 1'
_atom_sites_solution_hydrogens geom
_atom_sites_solution_primary direct
_atom_sites_solution_secondary difmap
_cell_angle_alpha 90
_cell_angle_beta 96.342(2)
_cell_angle_gamma 90
_cell_formula_units_Z 4
_cell_length_a 7.07034(17)
_cell_length_b 15.4729(4)
_cell_length_c 13.1704(3)
_cell_measurement_reflns_used 1523
_cell_measurement_temperature 295(2)
_cell_measurement_theta_max 25.99
_cell_measurement_theta_min 2.63
_cell_volume 1432.01(6)
_computing_cell_refinement 'CrysAlis Pro CCD (Oxford Diffraction, 2009)'
_computing_data_collection 'CrysAlis Pro CCD (Oxford Diffraction, 2009)'
_computing_data_reduction 'CrysAlis Pro RED (Oxford Diffraction, 2009)'
_computing_molecular_graphics 'ORTEP-3 for Windows (Farrugia, 1997)'
_computing_publication_material 'WinGX (Farrugia, 1999) and PLATON (Spek, 2009)'
_computing_structure_refinement 'SHELXL97 (Sheldrick, 2008)'
_computing_structure_solution 'SHELXS97 (Sheldrick, 2008)'
_diffrn_ambient_temperature 295(2)
_diffrn_measured_fraction_theta_full 1.000
_diffrn_measured_fraction_theta_max 1.000
_diffrn_measurement_device_type 'Oxford Xcalibur Eos (Nova) CCD detector'
_diffrn_measurement_method '\w scans'
_diffrn_radiation_monochromator graphite
_diffrn_radiation_source 'Enhance (Mo) X-ray Source'
_diffrn_radiation_type MoK\a
_diffrn_radiation_wavelength 0.71073
_diffrn_reflns_av_R_equivalents 0.0348
_diffrn_reflns_av_sigmaI/netI 0.0305
_diffrn_reflns_limit_h_max 8
_diffrn_reflns_limit_h_min -8
_diffrn_reflns_limit_k_max 19
_diffrn_reflns_limit_k_min -19
_diffrn_reflns_limit_l_max 16
_diffrn_reflns_limit_l_min -16
_diffrn_reflns_number 15150
_diffrn_reflns_reduction_process
;
;
_diffrn_reflns_theta_full 25.99
_diffrn_reflns_theta_max 25.99
_diffrn_reflns_theta_min 2.63
_exptl_absorpt_coefficient_mu 0.267
_exptl_absorpt_correction_T_max 0.968
_exptl_absorpt_correction_T_min 0.953
_exptl_absorpt_correction_type multi-scan
_exptl_absorpt_process_details '(CrysAlis Pro RED; Oxford Diffraction, 2009)'
_exptl_crystal_colour Colourless
_exptl_crystal_density_diffrn 1.386
_exptl_crystal_density_method 'Not Measured'
_exptl_crystal_description Block
_exptl_crystal_F_000 624
_exptl_crystal_size_max 0.24
_exptl_crystal_size_mid 0.15
_exptl_crystal_size_min 0.12
_refine_diff_density_max 0.198
_refine_diff_density_min -0.196
_refine_ls_extinction_method none
_refine_ls_goodness_of_fit_ref 1.061
_refine_ls_hydrogen_treatment constr
_refine_ls_matrix_type full
_refine_ls_number_parameters 192
_refine_ls_number_reflns 2810
_refine_ls_number_restraints 0
_refine_ls_restrained_S_all 1.061
_refine_ls_R_factor_all 0.0583
_refine_ls_R_factor_gt 0.0374
_refine_ls_shift/su_max 0.000
_refine_ls_shift/su_mean 0.000
_refine_ls_structure_factor_coef Fsqd
_refine_ls_weighting_details 'calc w=1/[\s^2^(Fo^2^)+(0.0600P)^2^] where P=(Fo^2^+2Fc^2^)/3'
_refine_ls_weighting_scheme calc
_refine_ls_wR_factor_gt 0.1023
_refine_ls_wR_factor_ref 0.1076
_reflns_number_gt 2008
_reflns_number_total 2810
_reflns_threshold_expression I>2\s(I)
_cod_data_source_file xu2741.cif
_cod_data_source_block I
_cod_original_sg_symbol_H-M 'P 21/c'
_cod_database_code 2225731
_cod_database_fobs_code 2225731

loop_
_symmetry_equiv_pos_site_id
_symmetry_equiv_pos_as_xyz
1 x,y,z
2 -x,1/2+y,1/2-z
3 -x,-y,-z
4 x,1/2-y,1/2+z

loop_
_atom_site_aniso_label
_atom_site_aniso_U_11
_atom_site_aniso_U_22
_atom_site_aniso_U_33
_atom_site_aniso_U_12
_atom_site_aniso_U_13
_atom_site_aniso_U_23
Cl1 0.0391(3) 0.0611(4) 0.0671(4) 0.0103(2) 0.0101(2) 0.0147(2)
O1 0.0904(11) 0.0639(9) 0.0404(7) -0.0009(8) 0.0126(7) -0.0064(6)
N1 0.0385(8) 0.0395(8) 0.0416(8) -0.0019(7) 0.0091(6) 0.0031(7)
N2 0.0456(9) 0.0409(8) 0.0341(8) -0.0025(7) 0.0055(7) 0.0053(7)
C1 0.0338(9) 0.0344(9) 0.0446(10) 0.0002(7) 0.0046(7) 0.0005(8)
C2 0.0381(9) 0.0360(9) 0.0396(9) -0.0050(8) 0.0047(7) 0.0015(7)
C3 0.0368(10) 0.0403(10) 0.0403(9) -0.0030(8) 0.0090(7) -0.0005(8)
C4 0.0429(10) 0.0416(10) 0.0512(11) 0.0045(8) 0.0106(8) -0.0010(9)
C5 0.0489(11) 0.0394(11) 0.0617(12) 0.0082(9) 0.0012(9) 0.0035(9)
C6 0.0527(11) 0.0379(10) 0.0475(11) -0.0025(9) -0.0001(9) 0.0069(8)
C7 0.0452(10) 0.0355(10) 0.0409(10) -0.0057(8) 0.0045(8) 0.0004(8)
C8 0.0357(9) 0.0305(9) 0.0383(9) -0.0026(7) 0.0053(7) 0.0007(7)
C9 0.0357(9) 0.0310(9) 0.0413(9) -0.0027(7) 0.0043(7) -0.0024(7)
C10 0.0410(10) 0.0559(12) 0.0483(11) -0.0010(9) 0.0041(8) 0.0133(9)
C11 0.0636(13) 0.0443(11) 0.0388(10) -0.0033(10) 0.0042(9) -0.0013(8)
C12 0.0699(14) 0.0542(12) 0.0382(10) 0.0064(10) 0.0166(10) 0.0012(9)
C13 0.0506(12) 0.0581(13) 0.0502(12) 0.0049(10) 0.0116(9) 0.0191(10)
C14 0.0526(12) 0.0477(11) 0.0445(10) -0.0078(9) -0.0049(9) 0.0098(9)
C15 0.0538(11) 0.0414(10) 0.0342(9) 0.0028(9) 0.0000(8) 0.0044(8)
C16 0.0791(16) 0.0780(16) 0.0635(14) 0.0081(13) -0.0036(12) 0.0300(12)
C17 0.0606(13) 0.0582(12) 0.0463(11) -0.0009(10) 0.0139(10) 0.0102(9)

loop_
_atom_site_type_symbol
_atom_site_label
_atom_site_fract_x
_atom_site_fract_y
_atom_site_fract_z
_atom_site_U_iso_or_equiv
_atom_site_thermal_displace_type
_atom_site_calc_flag
_atom_site_refinement_flags
_atom_site_occupancy
Cl Cl1 1.38101(6) 0.30106(3) 0.46949(4) 0.0555(2) Uani . . 1.000
O O1 0.8143(2) 0.15968(9) 0.50257(10) 0.0645(5) Uani . . 1.000
N N1 1.14556(19) 0.39838(9) 0.35696(10) 0.0395(5) Uani . . 1.000
N N2 0.8843(2) 0.24988(9) 0.63744(10) 0.0401(5) Uani . . 1.000
C C1 1.1608(2) 0.35195(10) 0.43917(13) 0.0376(5) Uani . . 1.000
C C2 1.0220(2) 0.33920(11) 0.50689(12) 0.0379(5) Uani . . 1.000
C C3 0.8596(2) 0.38656(11) 0.48572(12) 0.0388(6) Uani . . 1.000
C C4 0.6662(2) 0.48857(11) 0.37163(14) 0.0448(6) Uani . . 1.000
C C5 0.6463(3) 0.53389(12) 0.28258(14) 0.0504(7) Uani . . 1.000
C C6 0.7855(3) 0.53271(11) 0.21389(14) 0.0465(6) Uani . . 1.000
C C7 0.9535(2) 0.48792(11) 0.23822(13) 0.0406(6) Uani . . 1.000
C C8 0.9779(2) 0.44201(10) 0.33237(12) 0.0347(5) Uani . . 1.000
C C9 0.8327(2) 0.44006(10) 0.39814(12) 0.0360(5) Uani . . 1.000
C C10 1.0577(3) 0.27637(13) 0.59472(14) 0.0485(6) Uani . . 1.000
C C11 0.8430(3) 0.28316(12) 0.72898(14) 0.0490(7) Uani . . 1.000
C C12 0.6894(3) 0.25858(13) 0.77200(14) 0.0533(7) Uani . . 1.000
C C13 0.5686(3) 0.19603(12) 0.72202(15) 0.0525(7) Uani . . 1.000
C C14 0.6077(3) 0.16224(12) 0.63285(14) 0.0490(6) Uani . . 1.000
C C15 0.7703(3) 0.18774(11) 0.58469(13) 0.0435(6) Uani . . 1.000
C C16 0.7440(3) 0.57702(15) 0.11113(15) 0.0744(9) Uani . . 1.000
C C17 1.1065(3) 0.48403(13) 0.16669(14) 0.0544(7) Uani . . 1.000
H H3 0.76520 0.38360 0.52950 0.0470 Uiso calc R 1.000
H H4 0.57050 0.48960 0.41470 0.0540 Uiso calc R 1.000
H H5 0.53700 0.56680 0.26650 0.0600 Uiso calc R 1.000
H H10A 1.12000 0.22540 0.57130 0.0580 Uiso calc R 1.000
H H10B 1.14370 0.30290 0.64830 0.0580 Uiso calc R 1.000
H H11 0.92440 0.32400 0.76200 0.0590 Uiso calc R 1.000
H H12 0.66280 0.28230 0.83370 0.0640 Uiso calc R 1.000
H H13 0.46110 0.17800 0.75090 0.0630 Uiso calc R 1.000
H H14 0.52600 0.12080 0.60130 0.0590 Uiso calc R 1.000
H H16A 0.84350 0.61760 0.10210 0.1120 Uiso calc R 1.000
H H16B 0.62460 0.60700 0.10850 0.1120 Uiso calc R 1.000
H H16C 0.73740 0.53460 0.05770 0.1120 Uiso calc R 1.000
H H17A 1.06670 0.44600 0.11080 0.0820 Uiso calc R 1.000
H H17B 1.22240 0.46280 0.20300 0.0820 Uiso calc R 1.000
H H17C 1.12740 0.54080 0.14090 0.0820 Uiso calc R 1.000

loop_
_atom_type_symbol
_atom_type_description
_atom_type_scat_dispersion_real
_atom_type_scat_dispersion_imag
_atom_type_scat_source
O O 0.0106 0.0060 'International Tables Vol C Tables 4.2.6.8 and 6.1.1.4'
N N 0.0061 0.0033 'International Tables Vol C Tables 4.2.6.8 and 6.1.1.4'
Cl Cl 0.1484 0.1585 'International Tables Vol C Tables 4.2.6.8 and 6.1.1.4'
H H 0.0000 0.0000 'International Tables Vol C Tables 4.2.6.8 and 6.1.1.4'
C C 0.0033 0.0016 'International Tables Vol C Tables 4.2.6.8 and 6.1.1.4'

loop_
_geom_angle_atom_site_label_1
_geom_angle_atom_site_label_2
_geom_angle_atom_site_label_3
_geom_angle_site_symmetry_1
_geom_angle_site_symmetry_2
_geom_angle_site_symmetry_3
_geom_angle
_geom_angle_publ_flag
C1 N1 C8 . . . 117.44(13) no
C10 N2 C11 . . . 120.11(15) no
C10 N2 C15 . . . 117.76(14) no
C11 N2 C15 . . . 122.06(15) no
Cl1 C1 N1 . . . 115.48(12) no
Cl1 C1 C2 . . . 117.13(12) no
N1 C1 C2 . . . 127.38(14) no
C1 C2 C3 . . . 115.09(15) no
C1 C2 C10 . . . 120.33(14) no
C3 C2 C10 . . . 124.58(15) no
C2 C3 C9 . . . 120.99(14) no
C5 C4 C9 . . . 119.53(16) no
C4 C5 C6 . . . 122.27(18) no
C5 C6 C7 . . . 120.08(17) no
C5 C6 C16 . . . 119.16(18) no
C7 C6 C16 . . . 120.68(17) no
C6 C7 C8 . . . 118.09(15) no
C6 C7 C17 . . . 122.09(16) no
C8 C7 C17 . . . 119.79(14) no
N1 C8 C7 . . . 118.03(13) no
N1 C8 C9 . . . 120.77(14) no
C7 C8 C9 . . . 121.19(13) no
C3 C9 C4 . . . 123.20(14) no
C3 C9 C8 . . . 118.04(13) no
C4 C9 C8 . . . 118.71(14) no
N2 C10 C2 . . . 113.49(15) no
N2 C11 C12 . . . 121.90(18) no
C11 C12 C13 . . . 118.58(18) no
C12 C13 C14 . . . 120.33(19) no
C13 C14 C15 . . . 122.32(18) no
O1 C15 N2 . . . 119.46(18) no
O1 C15 C14 . . . 125.72(17) no
N2 C15 C14 . . . 114.82(15) no
C2 C3 H3 . . . 119.00 no
C9 C3 H3 . . . 120.00 no
C5 C4 H4 . . . 120.00 no
C9 C4 H4 . . . 120.00 no
C4 C5 H5 . . . 119.00 no
C6 C5 H5 . . . 119.00 no
N2 C10 H10A . . . 109.00 no
N2 C10 H10B . . . 109.00 no
C2 C10 H10A . . . 109.00 no
C2 C10 H10B . . . 109.00 no
H10A C10 H10B . . . 108.00 no
N2 C11 H11 . . . 119.00 no
C12 C11 H11 . . . 119.00 no
C11 C12 H12 . . . 121.00 no
C13 C12 H12 . . . 121.00 no
C12 C13 H13 . . . 120.00 no
C14 C13 H13 . . . 120.00 no
C13 C14 H14 . . . 119.00 no
C15 C14 H14 . . . 119.00 no
C6 C16 H16A . . . 110.00 no
C6 C16 H16B . . . 109.00 no
C6 C16 H16C . . . 110.00 no
H16A C16 H16B . . . 109.00 no
H16A C16 H16C . . . 109.00 no
H16B C16 H16C . . . 109.00 no
C7 C17 H17A . . . 109.00 no
C7 C17 H17B . . . 109.00 no
C7 C17 H17C . . . 109.00 no
H17A C17 H17B . . . 110.00 no
H17A C17 H17C . . . 109.00 no
H17B C17 H17C . . . 109.00 no

loop_
_geom_bond_atom_site_label_1
_geom_bond_atom_site_label_2
_geom_bond_site_symmetry_1
_geom_bond_site_symmetry_2
_geom_bond_distance
_geom_bond_publ_flag
Cl1 C1 . . 1.7511(15) no
O1 C15 . . 1.237(2) no
N1 C1 . . 1.294(2) no
N1 C8 . . 1.372(2) no
N2 C10 . . 1.463(3) no
N2 C11 . . 1.372(2) no
N2 C15 . . 1.390(2) no
C1 C2 . . 1.411(2) no
C2 C3 . . 1.365(2) no
C2 C10 . . 1.511(3) no
C3 C9 . . 1.415(2) no
C4 C5 . . 1.360(3) no
C4 C9 . . 1.407(2) no
C5 C6 . . 1.409(3) no
C6 C7 . . 1.382(3) no
C6 C16 . . 1.517(3) no
C7 C8 . . 1.423(2) no
C7 C17 . . 1.512(3) no
C8 C9 . . 1.415(2) no
C11 C12 . . 1.335(3) no
C12 C13 . . 1.405(3) no
C13 C14 . . 1.342(3) no
C14 C15 . . 1.429(3) no
C3 H3 . . 0.9300 no
C4 H4 . . 0.9300 no
C5 H5 . . 0.9300 no
C10 H10A . . 0.9700 no
C10 H10B . . 0.9700 no
C11 H11 . . 0.9300 no
C12 H12 . . 0.9300 no
C13 H13 . . 0.9300 no
C14 H14 . . 0.9300 no
C16 H16A . . 0.9600 no
C16 H16B . . 0.9600 no
C16 H16C . . 0.9600 no
C17 H17A . . 0.9600 no
C17 H17B . . 0.9600 no
C17 H17C . . 0.9600 no

loop_
_geom_contact_atom_site_label_1
_geom_contact_atom_site_label_2
_geom_contact_distance
_geom_contact_site_symmetry_1
_geom_contact_site_symmetry_2
_geom_contact_publ_flag
Cl1 C3 3.6175(15) . 1_655 no
Cl1 C14 3.324(2) . 1_655 no
Cl1 C15 3.468(2) . 1_655 no
Cl1 H3 3.0300 . 1_655 no
Cl1 H10A 2.6700 . . no
Cl1 H10B 3.0400 . . no
Cl1 H12 3.1000 . 4_654 no
Cl1 H13 3.0100 . 4_654 no
O1 C2 3.140(2) . . no
O1 C12 3.318(2) . 4_554 no
O1 H10A 2.4700 . . no
O1 H17C 2.7000 . 2_745 no
O1 H12 2.5200 . 4_554 no
O1 H17A 2.7100 . 4_555 no
N1 H17B 2.3800 . . no
N2 H3 2.6000 . . no
C2 O1 3.140(2) . . no
C3 Cl1 3.6175(15) . 1_455 no
C3 C11 3.595(2) . . no
C3 C15 3.427(2) . . no
C4 C13 3.495(3) . 4_554 no
C6 C14 3.394(3) . 4_554 no
C7 C14 3.543(3) . 4_554 no
C7 C15 3.546(2) . 4_554 no
C9 C13 3.513(2) . 4_554 no
C9 C12 3.586(3) . 4_554 no
C11 C3 3.595(2) . . no
C12 O1 3.318(2) . 4_555 no
C12 C9 3.586(3) . 4_555 no
C13 C9 3.513(2) . 4_555 no
C13 C4 3.495(3) . 4_555 no
C14 C6 3.394(3) . 4_555 no
C14 C7 3.543(3) . 4_555 no
C14 Cl1 3.324(2) . 1_455 no
C15 C3 3.427(2) . . no
C15 C7 3.546(2) . 4_555 no
C15 Cl1 3.468(2) . 1_455 no
C5 H10B 3.0200 . 3_766 no
C6 H11 3.0100 . 3_766 no
C7 H11 3.0400 . 3_766 no
C11 H3 3.0500 . . no
C15 H17A 2.9400 . 4_555 no
C16 H17A 3.0500 . . no
C16 H17C 2.7500 . . no
C17 H16A 2.8500 . . no
C17 H16C 2.9400 . . no
H3 Cl1 3.0300 . 1_455 no
H3 N2 2.6000 . . no
H3 C11 3.0500 . . no
H3 H4 2.5300 . . no
H4 H3 2.5300 . . no
H4 H4 2.5800 . 3_666 no
H5 H16B 2.3200 . . no
H10A Cl1 2.6700 . . no
H10A O1 2.4700 . . no
H10B Cl1 3.0400 . . no
H10B H11 2.2900 . . no
H10B C5 3.0200 . 3_766 no
H11 H10B 2.2900 . . no
H11 C6 3.0100 . 3_766 no
H11 C7 3.0400 . 3_766 no
H11 H16A 2.4600 . 3_766 no
H11 H17C 2.5000 . 3_766 no
H12 Cl1 3.1000 . 4_455 no
H12 O1 2.5200 . 4_555 no
H13 Cl1 3.0100 . 4_455 no
H16A C17 2.8500 . . no
H16A H17C 2.3400 . . no
H16A H11 2.4600 . 3_766 no
H16B H5 2.3200 . . no
H16C C17 2.9400 . . no
H17A C16 3.0500 . . no
H17A O1 2.7100 . 4_554 no
H17A C15 2.9400 . 4_554 no
H17B N1 2.3800 . . no
H17C C16 2.7500 . . no
H17C H16A 2.3400 . . no
H17C O1 2.7000 . 2_755 no
H17C H11 2.5000 . 3_766 no

loop_
_geom_hbond_atom_site_label_D
_geom_hbond_atom_site_label_H
_geom_hbond_atom_site_label_A
_geom_hbond_site_symmetry_A
_geom_hbond_distance_DH
_geom_hbond_distance_HA
_geom_hbond_distance_DA
_geom_hbond_angle_DHA
_geom_hbond_publ_flag
C3 H3 N2 . 0.93 2.60 2.902(2) 100 yes
C10 H10A Cl1 . 0.97 2.67 2.987(2) 100 yes
C12 H12 O1 4_555 0.93 2.52 3.318(2) 143 yes
C17 H17B N1 . 0.96 2.38 2.821(2) 108 yes

loop_
_geom_torsion_atom_site_label_1
_geom_torsion_atom_site_label_2
_geom_torsion_atom_site_label_3
_geom_torsion_atom_site_label_4
_geom_torsion_site_symmetry_1
_geom_torsion_site_symmetry_2
_geom_torsion_site_symmetry_3
_geom_torsion_site_symmetry_4
_geom_torsion
_geom_torsion_publ_flag
C8 N1 C1 Cl1 . . . . -177.63(11) no
C8 N1 C1 C2 . . . . 1.3(2) no
C1 N1 C8 C7 . . . . -175.25(15) no
C1 N1 C8 C9 . . . . 3.7(2) no
C10 N2 C11 C12 . . . . -177.86(18) no
C11 N2 C15 C14 . . . . 0.5(2) no
C10 N2 C15 O1 . . . . -2.8(2) no
C15 N2 C11 C12 . . . . -0.9(3) no
C11 N2 C15 O1 . . . . -179.78(17) no
C10 N2 C15 C14 . . . . 177.47(16) no
C11 N2 C10 C2 . . . . -104.43(18) no
C15 N2 C10 C2 . . . . 78.5(2) no
N1 C1 C2 C3 . . . . -5.0(3) no
N1 C1 C2 C10 . . . . 174.62(16) no
Cl1 C1 C2 C10 . . . . -6.5(2) no
Cl1 C1 C2 C3 . . . . 173.96(12) no
C1 C2 C3 C9 . . . . 3.5(2) no
C1 C2 C10 N2 . . . . -161.79(15) no
C3 C2 C10 N2 . . . . 17.8(2) no
C10 C2 C3 C9 . . . . -176.05(16) no
C2 C3 C9 C4 . . . . 178.47(16) no
C2 C3 C9 C8 . . . . 0.9(2) no
C9 C4 C5 C6 . . . . 1.4(3) no
C5 C4 C9 C8 . . . . 1.9(2) no
C5 C4 C9 C3 . . . . -175.64(16) no
C4 C5 C6 C7 . . . . -3.3(3) no
C4 C5 C6 C16 . . . . 173.50(18) no
C16 C6 C7 C17 . . . . 2.7(3) no
C5 C6 C7 C8 . . . . 1.6(3) no
C5 C6 C7 C17 . . . . 179.44(17) no
C16 C6 C7 C8 . . . . -175.12(16) no
C6 C7 C8 C9 . . . . 1.7(2) no
C17 C7 C8 N1 . . . . 2.8(2) no
C6 C7 C8 N1 . . . . -179.28(15) no
C17 C7 C8 C9 . . . . -176.16(15) no
C7 C8 C9 C4 . . . . -3.5(2) no
C7 C8 C9 C3 . . . . 174.16(15) no
N1 C8 C9 C4 . . . . 177.54(15) no
N1 C8 C9 C3 . . . . -4.8(2) no
N2 C11 C12 C13 . . . . 0.7(3) no
C11 C12 C13 C14 . . . . -0.2(3) no
C12 C13 C14 C15 . . . . -0.3(3) no
C13 C14 C15 O1 . . . . -179.63(19) no
C13 C14 C15 N2 . . . . 0.1(3) no

loop_
_cod_related_entry_id
_cod_related_entry_database
_cod_related_entry_code
1 ChemSpider 24744789
